data_7039915
loop_
_publ_author_name
'Aloisi, Alicia'
'Berthet, Jean-Claude'
'Genre, Caroline'
'Thu\'ery, Pierre'
'Cantat, Thibault'

_publ_section_title
;
 Complexes of the tripodal phosphine ligands PhSi(XPPh2)3 (X = CH2, O):
 synthesis, structure and catalytic activity in the hydroboration of CO2.
;
_journal_issue 37
_journal_name_full 'Dalton transactions (Cambridge, England : 2003)'
_journal_page_first 14774
_journal_page_last 14788
_journal_paper_doi 10.1039/c6dt02135b
_journal_volume 45
_journal_year 2016
_chemical_formula_sum 'C45 H41 Cl2 Co P3 Si'
_chemical_formula_weight 832.61
_space_group_crystal_system monoclinic
_space_group_IT_number 14
_space_group_name_Hall '-P 2yn'
_space_group_name_H-M_alt 'P 1 21/n 1'
_symmetry_space_group_name_Hall '-P 2yn'
_symmetry_space_group_name_H-M 'P 1 21/n 1'
_atom_sites_solution_hydrogens geom
_audit_creation_method SHELXL-2014
_audit_update_record
;
2016-06-21 deposited with the CCDC.
2016-07-15 downloaded from the CCDC.
;
_cell_angle_alpha 90
_cell_angle_beta 105.036(4)
_cell_angle_gamma 90
_cell_formula_units_Z 4
_cell_length_a 13.5425(9)
_cell_length_b 13.5858(5)
_cell_length_c 24.5419(17)
_cell_measurement_reflns_used 121962
_cell_measurement_temperature 150(2)
_cell_measurement_theta_max 25.68
_cell_measurement_theta_min 2.16
_cell_volume 4360.8(5)
_computing_cell_refinement 'HKL2000 (Otwinowski & Minor, 1997)'
_computing_data_collection 'COLLECT (Nonius, 1998)'
_computing_data_reduction 'HKL2000 (Otwinowski & Minor, 1997)'
_computing_molecular_graphics 'SHELXTL (Sheldrick, 2008)'
_computing_publication_material 'SHELXTL (Sheldrick, 2008); PLATON (Spek, 2003)'
_computing_structure_refinement 'SHELXL (Sheldrick, 2015)'
_computing_structure_solution 'SHELXT (Sheldrick, 2015)'
_diffrn_ambient_temperature 150(2)
_diffrn_measured_fraction_theta_full 0.999
_diffrn_measured_fraction_theta_max 0.999
_diffrn_measurement_device_type 'Nonius Kappa-CCD area-detector diffractometer'
_diffrn_measurement_method 'two \f and four \w scans with 2\% steps (390 frames)'
_diffrn_radiation_monochromator graphite
_diffrn_radiation_source 'fine-focus sealed tube'
_diffrn_radiation_type MoK\a
_diffrn_radiation_wavelength 0.71073
_diffrn_reflns_av_R_equivalents 0.0579
_diffrn_reflns_av_unetI/netI 0.0848
_diffrn_reflns_Laue_measured_fraction_full 0.999
_diffrn_reflns_Laue_measured_fraction_max 0.999
_diffrn_reflns_limit_h_max 16
_diffrn_reflns_limit_h_min -16
_diffrn_reflns_limit_k_max 16
_diffrn_reflns_limit_k_min -16
_diffrn_reflns_limit_l_max 29
_diffrn_reflns_limit_l_min -29
_diffrn_reflns_number 121962
_diffrn_reflns_point_group_measured_fraction_full 0.999
_diffrn_reflns_point_group_measured_fraction_max 0.999
_diffrn_reflns_theta_full 25.242
_diffrn_reflns_theta_max 25.682
_diffrn_reflns_theta_min 2.161
_diffrn_standards_decay_% 0
_diffrn_standards_interval_time 0
_diffrn_standards_number 0
_exptl_absorpt_coefficient_mu 0.683
_exptl_absorpt_correction_T_max 0.973
_exptl_absorpt_correction_T_min 0.846
_exptl_absorpt_correction_type multi-scan
_exptl_absorpt_process_details 'SCALEPACK (Otwinowski & Minor, 1997)'
_exptl_crystal_colour 'translucent blue'
_exptl_crystal_density_diffrn 1.268
_exptl_crystal_description platelet
_exptl_crystal_F_000 1724
_exptl_crystal_size_max 0.18
_exptl_crystal_size_mid 0.10
_exptl_crystal_size_min 0.04
_refine_diff_density_max 0.538
_refine_diff_density_min -0.400
_refine_diff_density_rms 0.075
_refine_ls_extinction_method none
_refine_ls_goodness_of_fit_ref 0.983
_refine_ls_hydrogen_treatment constr
_refine_ls_matrix_type full
_refine_ls_number_parameters 469
_refine_ls_number_reflns 8275
_refine_ls_number_restraints 0
_refine_ls_restrained_S_all 0.983
_refine_ls_R_factor_all 0.0942
_refine_ls_R_factor_gt 0.0505
_refine_ls_shift/su_max 0.002
_refine_ls_shift/su_mean 0.000
_refine_ls_structure_factor_coef Fsqd
_refine_ls_weighting_details 'w=1/[\s^2^(Fo^2^)+(0.0474P)^2^] where P=(Fo^2^+2Fc^2^)/3'
_refine_ls_weighting_scheme calc
_refine_ls_wR_factor_gt 0.1010
_refine_ls_wR_factor_ref 0.1120
_reflns_Friedel_coverage 0.000
_reflns_number_gt 5168
_reflns_number_total 8275
_reflns_threshold_expression 'I > 2\s(I)'
_cod_data_source_file c6dt02135b2.cif
_cod_data_source_block 4
_cod_depositor_comments 'Adding full bibliography for 7039913--7039920.cif.'
_cod_database_code 7039915
_shelx_space_group_comment
;
The symmetry employed for this shelxl refinement is uniquely defined
by the following loop, which should always be used as a source of
symmetry information in preference to the above space-group names.
They are only intended as comments.
;
_shelxl_version_number 2014-3

loop_
_space_group_symop_operation_xyz
'x, y, z'
'-x+1/2, y+1/2, -z+1/2'
'-x, -y, -z'
'x-1/2, -y-1/2, z-1/2'

loop_
_atom_site_label
_atom_site_type_symbol
_atom_site_fract_x
_atom_site_fract_y
_atom_site_fract_z
_atom_site_U_iso_or_equiv
_atom_site_adp_type
_atom_site_occupancy
_atom_site_site_symmetry_order
_atom_site_calc_flag
_atom_site_refinement_flags_posn
_atom_site_refinement_flags_adp
Co1 Co 0.67112(3) 1.25562(3) 0.62227(2) 0.02811(12) Uani 1 1 d . .
P1 P 0.73695(7) 1.40274(6) 0.66757(4) 0.0288(2) Uani 1 1 d . .
P2 P 0.52116(6) 1.22768(6) 0.65114(4) 0.0290(2) Uani 1 1 d . .
P3 P 0.39177(7) 1.47067(7) 0.75100(5) 0.0396(3) Uani 1 1 d . .
Cl1 Cl 0.76134(7) 1.14072(7) 0.67891(4) 0.0435(2) Uani 1 1 d . .
Cl2 Cl 0.65167(7) 1.25269(7) 0.53021(4) 0.0452(2) Uani 1 1 d . .
Si1 Si 0.60653(7) 1.36511(6) 0.75938(4) 0.0295(2) Uani 1 1 d . .
C1 C 0.7304(2) 1.3936(2) 0.74038(14) 0.0311(8) Uani 1 1 d . .
H1A H 0.7558 1.4568 0.7588 0.037 Uiso 1 1 calc R U
H1B H 0.7802 1.3425 0.7586 0.037 Uiso 1 1 calc R U
C2 C 0.5481(3) 1.2443(2) 0.72737(14) 0.0324(8) Uani 1 1 d . .
H2A H 0.5947 1.1906 0.7454 0.039 Uiso 1 1 calc R U
H2B H 0.4832 1.2350 0.7381 0.039 Uiso 1 1 calc R U
C3 C 0.5173(3) 1.4702(2) 0.73543(17) 0.0355(8) Uani 1 1 d . .
H3A H 0.5534 1.5309 0.7518 0.043 Uiso 1 1 calc R U
H3B H 0.5052 1.4753 0.6940 0.043 Uiso 1 1 calc R U
C4 C 0.8718(3) 1.4263(3) 0.67302(15) 0.0361(8) Uani 1 1 d . .
C5 C 0.9076(3) 1.5161(3) 0.65947(18) 0.0493(10) Uani 1 1 d . .
H5 H 0.8613 1.5687 0.6465 0.059 Uiso 1 1 calc R U
C6 C 1.0124(3) 1.5293(3) 0.6650(2) 0.0623(13) Uani 1 1 d . .
H6 H 1.0369 1.5908 0.6555 0.075 Uiso 1 1 calc R U
C7 C 1.0799(3) 1.4537(4) 0.6840(2) 0.0618(13) Uani 1 1 d . .
H7 H 1.1510 1.4634 0.6884 0.074 Uiso 1 1 calc R U
C8 C 1.0445(3) 1.3643(3) 0.69669(19) 0.0557(12) Uani 1 1 d . .
H8 H 1.0910 1.3116 0.7091 0.067 Uiso 1 1 calc R U
C9 C 0.9409(3) 1.3507(3) 0.69143(17) 0.0447(10) Uani 1 1 d . .
H9 H 0.9171 1.2886 0.7006 0.054 Uiso 1 1 calc R U
C10 C 0.6704(2) 1.5140(2) 0.63845(15) 0.0298(8) Uani 1 1 d . .
C11 C 0.6687(3) 1.5990(2) 0.67041(17) 0.0413(9) Uani 1 1 d . .
H11 H 0.7046 1.6005 0.7092 0.050 Uiso 1 1 calc R U
C12 C 0.6144(3) 1.6809(3) 0.64525(18) 0.0470(10) Uani 1 1 d . .
H12 H 0.6125 1.7381 0.6672 0.056 Uiso 1 1 calc R U
C13 C 0.5644(3) 1.6801(3) 0.58998(19) 0.0561(12) Uani 1 1 d . .
H13 H 0.5284 1.7370 0.5731 0.067 Uiso 1 1 calc R U
C14 C 0.5653(4) 1.5971(3) 0.5580(2) 0.0734(16) Uani 1 1 d . .
H14 H 0.5288 1.5963 0.5193 0.088 Uiso 1 1 calc R U
C15 C 0.6193(3) 1.5151(3) 0.58213(18) 0.0530(11) Uani 1 1 d . .
H15 H 0.6213 1.4587 0.5596 0.064 Uiso 1 1 calc R U
C16 C 0.4838(3) 1.0996(2) 0.63500(15) 0.0322(8) Uani 1 1 d . .
C17 C 0.4740(3) 1.0300(3) 0.67455(17) 0.0428(9) Uani 1 1 d . .
H17 H 0.4893 1.0468 0.7134 0.051 Uiso 1 1 calc R U
C18 C 0.4416(3) 0.9355(3) 0.6568(2) 0.0526(11) Uani 1 1 d . .
H18 H 0.4349 0.8877 0.6839 0.063 Uiso 1 1 calc R U
C19 C 0.4193(3) 0.9104(3) 0.60117(19) 0.0488(11) Uani 1 1 d . .
H19 H 0.3964 0.8457 0.5896 0.059 Uiso 1 1 calc R U
C20 C 0.4299(3) 0.9785(3) 0.56193(18) 0.0509(11) Uani 1 1 d . .
H20 H 0.4153 0.9608 0.5232 0.061 Uiso 1 1 calc R U
C21 C 0.4619(3) 1.0731(3) 0.57873(17) 0.0439(10) Uani 1 1 d . .
H21 H 0.4689 1.1202 0.5514 0.053 Uiso 1 1 calc R U
C22 C 0.4021(3) 1.2913(2) 0.62029(16) 0.0350(8) Uani 1 1 d . .
C23 C 0.3121(3) 1.2644(3) 0.63219(18) 0.0511(10) Uani 1 1 d . .
H23 H 0.3126 1.2131 0.6586 0.061 Uiso 1 1 calc R U
C24 C 0.2203(3) 1.3108(3) 0.6064(2) 0.0571(12) Uani 1 1 d . .
H24 H 0.1589 1.2915 0.6154 0.069 Uiso 1 1 calc R U
C25 C 0.2187(4) 1.3826(4) 0.5689(3) 0.0856(19) Uani 1 1 d . .
H25 H 0.1560 1.4134 0.5503 0.103 Uiso 1 1 calc R U
C26 C 0.3083(4) 1.4115(5) 0.5575(3) 0.135(3) Uani 1 1 d . .
H26 H 0.3078 1.4637 0.5317 0.162 Uiso 1 1 calc R U
C27 C 0.3990(3) 1.3654(4) 0.5832(3) 0.0866(19) Uani 1 1 d . .
H27 H 0.4604 1.3861 0.5748 0.104 Uiso 1 1 calc R U
C28 C 0.3343(3) 1.5824(3) 0.7121(2) 0.0459(10) Uani 1 1 d . .
C29 C 0.2780(3) 1.6492(3) 0.7339(2) 0.0585(12) Uani 1 1 d . .
H29 H 0.2745 1.6427 0.7718 0.070 Uiso 1 1 calc R U
C30 C 0.2264(3) 1.7258(3) 0.7009(3) 0.0717(16) Uani 1 1 d . .
H30 H 0.1876 1.7706 0.7167 0.086 Uiso 1 1 calc R U
C31 C 0.2302(3) 1.7379(3) 0.6472(3) 0.0707(15) Uani 1 1 d . .
H31 H 0.1947 1.7905 0.6250 0.085 Uiso 1 1 calc R U
C32 C 0.2866(4) 1.6728(4) 0.6252(3) 0.0902(19) Uani 1 1 d . .
H32 H 0.2890 1.6796 0.5870 0.108 Uiso 1 1 calc R U
C33 C 0.3399(4) 1.5975(4) 0.6574(3) 0.0839(18) Uani 1 1 d . .
H33 H 0.3813 1.5552 0.6417 0.101 Uiso 1 1 calc R U
C34 C 0.4173(3) 1.5137(3) 0.82454(18) 0.0431(10) Uani 1 1 d . .
C35 C 0.5048(3) 1.5604(3) 0.8543(2) 0.0559(12) Uani 1 1 d . .
H35 H 0.5577 1.5734 0.8363 0.067 Uiso 1 1 calc R U
C36 C 0.5177(4) 1.5888(4) 0.9093(2) 0.0734(15) Uani 1 1 d . .
H36 H 0.5787 1.6210 0.9292 0.088 Uiso 1 1 calc R U
C37 C 0.4404(5) 1.5699(4) 0.9356(2) 0.0774(16) Uani 1 1 d . .
H37 H 0.4490 1.5881 0.9739 0.093 Uiso 1 1 calc R U
C38 C 0.3528(5) 1.5258(4) 0.9068(3) 0.0772(16) Uani 1 1 d . .
H38 H 0.2994 1.5147 0.9246 0.093 Uiso 1 1 calc R U
C39 C 0.3409(3) 1.4969(3) 0.8516(2) 0.0584(13) Uani 1 1 d . .
H39 H 0.2796 1.4650 0.8319 0.070 Uiso 1 1 calc R U
C40 C 0.6411(3) 1.3477(2) 0.83747(16) 0.0362(8) Uani 1 1 d . .
C41 C 0.5785(4) 1.2967(4) 0.8636(2) 0.0766(16) Uani 1 1 d . .
H41 H 0.5168 1.2690 0.8413 0.092 Uiso 1 1 calc R U
C42 C 0.6030(6) 1.2848(4) 0.9216(2) 0.106(2) Uani 1 1 d . .
H42 H 0.5580 1.2496 0.9384 0.128 Uiso 1 1 calc R U
C43 C 0.6916(5) 1.3231(4) 0.9548(2) 0.0840(18) Uani 1 1 d . .
H43 H 0.7085 1.3141 0.9945 0.101 Uiso 1 1 calc R U
C44 C 0.7555(4) 1.3746(4) 0.9304(2) 0.0707(14) Uani 1 1 d . .
H44 H 0.8174 1.4014 0.9531 0.085 Uiso 1 1 calc R U
C45 C 0.7300(3) 1.3874(3) 0.87258(18) 0.0549(11) Uani 1 1 d . .
H45 H 0.7744 1.4246 0.8562 0.066 Uiso 1 1 calc R U

loop_
_atom_site_aniso_label
_atom_site_aniso_U_11
_atom_site_aniso_U_22
_atom_site_aniso_U_33
_atom_site_aniso_U_23
_atom_site_aniso_U_13
_atom_site_aniso_U_12
Co1 0.0277(2) 0.0307(2) 0.0259(3) -0.0004(2) 0.00685(19) 0.00274(19)
P1 0.0254(4) 0.0334(5) 0.0272(5) -0.0001(4) 0.0063(4) 0.0000(4)
P2 0.0272(4) 0.0308(4) 0.0295(5) -0.0019(4) 0.0083(4) 0.0009(4)
P3 0.0336(5) 0.0325(5) 0.0568(7) -0.0046(5) 0.0188(5) -0.0015(4)
Cl1 0.0388(5) 0.0428(5) 0.0477(6) 0.0116(4) 0.0093(4) 0.0135(4)
Cl2 0.0545(6) 0.0532(5) 0.0280(5) -0.0046(4) 0.0108(4) -0.0016(5)
Si1 0.0312(5) 0.0309(5) 0.0277(6) -0.0017(4) 0.0100(4) 0.0023(4)
C1 0.0304(19) 0.0359(18) 0.026(2) 0.0018(15) 0.0050(15) 0.0024(15)
C2 0.0315(18) 0.0334(18) 0.033(2) 0.0011(16) 0.0105(15) 0.0002(15)
C3 0.0316(19) 0.0351(18) 0.042(2) -0.0033(16) 0.0134(17) -0.0002(15)
C4 0.032(2) 0.045(2) 0.031(2) -0.0067(16) 0.0077(16) -0.0025(16)
C5 0.041(2) 0.053(2) 0.057(3) 0.000(2) 0.017(2) -0.0059(19)
C6 0.041(3) 0.067(3) 0.086(4) -0.012(3) 0.029(2) -0.014(2)
C7 0.032(2) 0.088(3) 0.066(3) -0.023(3) 0.015(2) -0.011(2)
C8 0.031(2) 0.070(3) 0.064(3) -0.006(2) 0.008(2) 0.006(2)
C9 0.032(2) 0.053(2) 0.049(3) 0.005(2) 0.0086(18) 0.0028(18)
C10 0.0299(18) 0.0329(17) 0.027(2) 0.0007(15) 0.0089(16) -0.0049(14)
C11 0.046(2) 0.040(2) 0.037(2) -0.0003(17) 0.0076(18) -0.0023(17)
C12 0.057(3) 0.0299(19) 0.051(3) -0.0023(18) 0.007(2) -0.0025(18)
C13 0.067(3) 0.040(2) 0.054(3) 0.005(2) 0.001(2) 0.009(2)
C14 0.103(4) 0.048(2) 0.045(3) 0.003(2) -0.023(3) 0.018(3)
C15 0.068(3) 0.043(2) 0.036(3) -0.0095(18) -0.008(2) 0.007(2)
C16 0.0301(19) 0.0333(18) 0.034(2) -0.0019(16) 0.0104(16) 0.0012(15)
C17 0.051(2) 0.040(2) 0.037(2) -0.0008(18) 0.0108(19) -0.0052(18)
C18 0.066(3) 0.034(2) 0.058(3) -0.001(2) 0.018(2) -0.0098(19)
C19 0.053(3) 0.034(2) 0.058(3) -0.008(2) 0.011(2) -0.0049(18)
C20 0.062(3) 0.051(2) 0.042(3) -0.017(2) 0.016(2) -0.009(2)
C21 0.054(3) 0.040(2) 0.040(3) -0.0080(18) 0.015(2) -0.0065(18)
C22 0.0287(19) 0.0352(18) 0.040(2) -0.0055(16) 0.0070(17) -0.0003(15)
C23 0.032(2) 0.071(3) 0.053(3) 0.002(2) 0.0144(19) 0.0025(19)
C24 0.034(2) 0.080(3) 0.060(3) -0.015(3) 0.018(2) 0.006(2)
C25 0.039(3) 0.083(4) 0.128(6) 0.032(4) 0.009(3) 0.019(2)
C26 0.046(3) 0.151(6) 0.204(8) 0.127(6) 0.025(4) 0.028(3)
C27 0.037(3) 0.098(4) 0.125(5) 0.070(4) 0.021(3) 0.011(2)
C28 0.030(2) 0.035(2) 0.072(3) -0.004(2) 0.012(2) 0.0012(16)
C29 0.049(3) 0.054(2) 0.067(3) -0.016(2) 0.005(2) 0.010(2)
C30 0.049(3) 0.048(3) 0.103(5) -0.019(3) -0.007(3) 0.018(2)
C31 0.049(3) 0.045(3) 0.107(5) 0.010(3) 0.000(3) 0.003(2)
C32 0.084(4) 0.086(4) 0.110(5) 0.046(3) 0.042(4) 0.039(3)
C33 0.085(4) 0.081(3) 0.102(5) 0.044(3) 0.053(3) 0.048(3)
C34 0.043(2) 0.0363(19) 0.056(3) -0.0037(19) 0.023(2) 0.0015(17)
C35 0.051(3) 0.058(3) 0.064(3) -0.014(2) 0.024(2) 0.000(2)
C36 0.073(3) 0.078(3) 0.074(4) -0.031(3) 0.028(3) 0.005(3)
C37 0.103(5) 0.082(4) 0.055(4) -0.013(3) 0.035(3) 0.016(3)
C38 0.096(4) 0.068(3) 0.091(5) -0.007(3) 0.066(4) -0.006(3)
C39 0.061(3) 0.047(2) 0.082(4) -0.007(2) 0.045(3) -0.003(2)
C40 0.047(2) 0.0319(18) 0.032(2) -0.0013(16) 0.0127(18) 0.0054(16)
C41 0.104(4) 0.088(3) 0.040(3) -0.007(3) 0.023(3) -0.046(3)
C42 0.183(7) 0.101(4) 0.045(4) -0.003(3) 0.046(4) -0.061(5)
C43 0.157(6) 0.068(3) 0.023(3) 0.006(2) 0.017(3) 0.014(4)
C44 0.085(4) 0.088(4) 0.036(3) -0.003(3) 0.010(3) 0.010(3)
C45 0.059(3) 0.068(3) 0.036(3) -0.003(2) 0.010(2) -0.001(2)

loop_
_atom_type_symbol
_atom_type_description
_atom_type_scat_dispersion_real
_atom_type_scat_dispersion_imag
_atom_type_scat_source
C C 0.0033 0.0016 'International Tables Vol C Tables 4.2.6.8 and 6.1.1.4'
H H 0.0000 0.0000 'International Tables Vol C Tables 4.2.6.8 and 6.1.1.4'
Si Si 0.0817 0.0704 'International Tables Vol C Tables 4.2.6.8 and 6.1.1.4'
P P 0.1023 0.0942 'International Tables Vol C Tables 4.2.6.8 and 6.1.1.4'
Cl Cl 0.1484 0.1585 'International Tables Vol C Tables 4.2.6.8 and 6.1.1.4'
Co Co 0.3494 0.9721 'International Tables Vol C Tables 4.2.6.8 and 6.1.1.4'

loop_
_geom_angle_atom_site_label_1
_geom_angle_atom_site_label_2
_geom_angle_atom_site_label_3
_geom_angle
Cl2 Co1 Cl1 121.73(4)
Cl2 Co1 P1 115.48(4)
Cl1 Co1 P1 102.78(4)
Cl2 Co1 P2 115.04(4)
Cl1 Co1 P2 94.33(4)
P1 Co1 P2 104.27(3)
C10 P1 C1 107.42(16)
C10 P1 C4 105.60(16)
C1 P1 C4 104.08(16)
C10 P1 Co1 115.80(11)
C1 P1 Co1 107.34(11)
C4 P1 Co1 115.72(12)
C22 P2 C2 106.80(16)
C22 P2 C16 101.40(16)
C2 P2 C16 108.11(16)
C22 P2 Co1 122.80(12)
C2 P2 Co1 109.30(11)
C16 P2 Co1 107.51(11)
C3 P3 C34 104.86(18)
C3 P3 C28 100.56(17)
C34 P3 C28 101.07(18)
C3 Si1 C40 112.99(16)
C3 Si1 C1 108.02(15)
C40 Si1 C1 106.03(16)
C3 Si1 C2 111.37(16)
C40 Si1 C2 106.35(15)
C1 Si1 C2 112.00(15)
P1 C1 Si1 121.91(18)
P1 C1 H1A 106.9
Si1 C1 H1A 106.9
P1 C1 H1B 106.9
Si1 C1 H1B 106.9
H1A C1 H1B 106.7
P2 C2 Si1 118.80(18)
P2 C2 H2A 107.6
Si1 C2 H2A 107.6
P2 C2 H2B 107.6
Si1 C2 H2B 107.6
H2A C2 H2B 107.0
P3 C3 Si1 119.79(19)
P3 C3 H3A 107.4
Si1 C3 H3A 107.4
P3 C3 H3B 107.4
Si1 C3 H3B 107.4
H3A C3 H3B 106.9
C9 C4 C5 118.8(3)
C9 C4 P1 118.2(3)
C5 C4 P1 122.9(3)
C4 C5 C6 119.9(4)
C4 C5 H5 120.1
C6 C5 H5 120.1
C7 C6 C5 120.4(4)
C7 C6 H6 119.8
C5 C6 H6 119.8
C8 C7 C6 119.9(4)
C8 C7 H7 120.0
C6 C7 H7 120.0
C7 C8 C9 120.1(4)
C7 C8 H8 120.0
C9 C8 H8 120.0
C4 C9 C8 120.9(4)
C4 C9 H9 119.5
C8 C9 H9 119.5
C15 C10 C11 118.5(3)
C15 C10 P1 118.3(3)
C11 C10 P1 123.1(3)
C12 C11 C10 119.7(4)
C12 C11 H11 120.1
C10 C11 H11 120.1
C13 C12 C11 120.7(4)
C13 C12 H12 119.6
C11 C12 H12 119.6
C12 C13 C14 120.2(4)
C12 C13 H13 119.9
C14 C13 H13 119.9
C13 C14 C15 119.9(4)
C13 C14 H14 120.0
C15 C14 H14 120.0
C10 C15 C14 120.8(4)
C10 C15 H15 119.6
C14 C15 H15 119.6
C21 C16 C17 119.2(3)
C21 C16 P2 116.1(3)
C17 C16 P2 124.7(3)
C16 C17 C18 119.4(4)
C16 C17 H17 120.3
C18 C17 H17 120.3
C19 C18 C17 121.0(4)
C19 C18 H18 119.5
C17 C18 H18 119.5
C18 C19 C20 119.9(4)
C18 C19 H19 120.0
C20 C19 H19 120.0
C19 C20 C21 120.0(4)
C19 C20 H20 120.0
C21 C20 H20 120.0
C16 C21 C20 120.5(4)
C16 C21 H21 119.7
C20 C21 H21 119.7
C27 C22 C23 117.8(4)
C27 C22 P2 120.4(3)
C23 C22 P2 121.7(3)
C22 C23 C24 121.4(4)
C22 C23 H23 119.3
C24 C23 H23 119.3
C25 C24 C23 119.8(4)
C25 C24 H24 120.1
C23 C24 H24 120.1
C24 C25 C26 119.5(5)
C24 C25 H25 120.3
C26 C25 H25 120.3
C25 C26 C27 120.5(5)
C25 C26 H26 119.8
C27 C26 H26 119.8
C22 C27 C26 121.1(4)
C22 C27 H27 119.5
C26 C27 H27 119.5
C29 C28 C33 117.0(4)
C29 C28 P3 122.7(4)
C33 C28 P3 120.1(3)
C28 C29 C30 120.8(5)
C28 C29 H29 119.6
C30 C29 H29 119.6
C31 C30 C29 121.4(5)
C31 C30 H30 119.3
C29 C30 H30 119.3
C30 C31 C32 118.4(5)
C30 C31 H31 120.8
C32 C31 H31 120.8
C31 C32 C33 121.1(6)
C31 C32 H32 119.4
C33 C32 H32 119.4
C32 C33 C28 121.1(5)
C32 C33 H33 119.5
C28 C33 H33 119.5
C35 C34 C39 117.9(4)
C35 C34 P3 125.7(3)
C39 C34 P3 116.4(3)
C36 C35 C34 121.6(4)
C36 C35 H35 119.2
C34 C35 H35 119.2
C35 C36 C37 119.2(5)
C35 C36 H36 120.4
C37 C36 H36 120.4
C38 C37 C36 120.2(5)
C38 C37 H37 119.9
C36 C37 H37 119.9
C37 C38 C39 120.2(5)
C37 C38 H38 119.9
C39 C38 H38 119.9
C38 C39 C34 120.9(5)
C38 C39 H39 119.6
C34 C39 H39 119.6
C41 C40 C45 116.4(4)
C41 C40 Si1 121.5(3)
C45 C40 Si1 122.2(3)
C40 C41 C42 121.7(5)
C40 C41 H41 119.1
C42 C41 H41 119.1
C43 C42 C41 120.5(5)
C43 C42 H42 119.7
C41 C42 H42 119.7
C42 C43 C44 119.5(5)
C42 C43 H43 120.2
C44 C43 H43 120.2
C43 C44 C45 119.7(5)
C43 C44 H44 120.1
C45 C44 H44 120.1
C44 C45 C40 122.1(4)
C44 C45 H45 118.9
C40 C45 H45 118.9

loop_
_geom_bond_atom_site_label_1
_geom_bond_atom_site_label_2
_geom_bond_distance
Co1 Cl2 2.2061(10)
Co1 Cl1 2.2318(10)
Co1 P1 2.3476(10)
Co1 P2 2.3489(10)
P1 C10 1.810(3)
P1 C1 1.816(3)
P1 C4 1.825(4)
P2 C22 1.813(3)
P2 C2 1.825(3)
P2 C16 1.827(3)
P3 C3 1.836(3)
P3 C34 1.842(4)
P3 C28 1.853(4)
Si1 C3 1.864(3)
Si1 C40 1.866(4)
Si1 C1 1.894(3)
Si1 C2 1.901(3)
C1 H1A 0.9900
C1 H1B 0.9900
C2 H2A 0.9900
C2 H2B 0.9900
C3 H3A 0.9900
C3 H3B 0.9900
C4 C9 1.385(5)
C4 C5 1.385(5)
C5 C6 1.401(5)
C5 H5 0.9500
C6 C7 1.373(6)
C6 H6 0.9500
C7 C8 1.371(6)
C7 H7 0.9500
C8 C9 1.387(5)
C8 H8 0.9500
C9 H9 0.9500
C10 C15 1.376(5)
C10 C11 1.398(5)
C11 C12 1.387(5)
C11 H11 0.9500
C12 C13 1.350(6)
C12 H12 0.9500
C13 C14 1.376(6)
C13 H13 0.9500
C14 C15 1.379(5)
C14 H14 0.9500
C15 H15 0.9500
C16 C21 1.383(5)
C16 C17 1.386(5)
C17 C18 1.390(5)
C17 H17 0.9500
C18 C19 1.363(6)
C18 H18 0.9500
C19 C20 1.370(6)
C19 H19 0.9500
C20 C21 1.385(5)
C20 H20 0.9500
C21 H21 0.9500
C22 C27 1.350(5)
C22 C23 1.374(5)
C23 C24 1.391(5)
C23 H23 0.9500
C24 C25 1.338(6)
C24 H24 0.9500
C25 C26 1.372(7)
C25 H25 0.9500
C26 C27 1.378(6)
C26 H26 0.9500
C27 H27 0.9500
C28 C29 1.379(5)
C28 C33 1.379(6)
C29 C30 1.391(6)
C29 H29 0.9500
C30 C31 1.343(7)
C30 H30 0.9500
C31 C32 1.367(7)
C31 H31 0.9500
C32 C33 1.378(6)
C32 H32 0.9500
C33 H33 0.9500
C34 C35 1.376(5)
C34 C39 1.386(5)
C35 C36 1.371(6)
C35 H35 0.9500
C36 C37 1.388(7)
C36 H36 0.9500
C37 C38 1.353(7)
C37 H37 0.9500
C38 C39 1.378(7)
C38 H38 0.9500
C39 H39 0.9500
C40 C41 1.376(6)
C40 C45 1.394(5)
C41 C42 1.383(7)
C41 H41 0.9500
C42 C43 1.366(8)
C42 H42 0.9500
C43 C44 1.366(7)
C43 H43 0.9500
C44 C45 1.382(6)
C44 H44 0.9500
C45 H45 0.9500
